data_4334721
loop_
_publ_author_name
'Tatsunari Inoue'
'Katsunori Yamanishi'
'Mitsuru Kondo'

_publ_section_title
;
 Solvent-Soluble Coordination Polymer That Reconstructs Cyclic Frameworks
 That Trap a Kinetically Labile [Cu(CO3)2]2- Unit
;
_journal_name_full 'Inorganic Chemistry'
_journal_page_first 4765
_journal_page_last 4767
_journal_paper_doi 10.1021/ic400315g
_journal_volume 52
_journal_year 2013
_chemical_formula_moiety 'C2 H6 Cu Na2 O9'
_chemical_formula_sum 'C2 H6 Cu Na2 O9'
_chemical_formula_weight 283.59
_space_group_IT_number 14
_symmetry_cell_setting monoclinic
_symmetry_Int_Tables_number 14
_symmetry_space_group_name_Hall '-P 2yn'
_symmetry_space_group_name_H-M 'P 1 21/n 1'
_atom_sites_solution_hydrogens geom
_atom_sites_solution_primary direct
_atom_sites_solution_secondary difmap
_cell_angle_alpha 90.0000
_cell_angle_beta 91.793(4)
_cell_angle_gamma 90.0000
_cell_formula_units_Z 4
_cell_length_a 9.6949(8)
_cell_length_b 6.0949(4)
_cell_length_c 13.7832(9)
_cell_measurement_reflns_used 2621
_cell_measurement_temperature 293
_cell_measurement_theta_max 27.49
_cell_measurement_theta_min 3.34
_cell_volume 814.04(10)
_computing_cell_refinement CrystalClear
_computing_data_collection 'CrystalClear (Rigaku/MSC Inc., 2006)'
_computing_data_reduction CrystalClear
_computing_molecular_graphics 'CrystalStructure 4.0'
_computing_publication_material 'CrystalStructure 4.0 (Rigaku, 2010)'
_computing_structure_refinement 'SHELXL97 (Sheldrick, 2008)'
_computing_structure_solution 'SIR92 (Altomare, et al., 1994)'
_diffrn_ambient_temperature 293
_diffrn_detector_area_resol_mean 7.314
_diffrn_measured_fraction_theta_full 0.992
_diffrn_measured_fraction_theta_max 0.992
_diffrn_measurement_device_type 'Rigaku Mercury70'
_diffrn_measurement_method w/
_diffrn_radiation_type 'Mo Ka/'
_diffrn_radiation_wavelength 0.71070
_diffrn_reflns_av_R_equivalents 0.0753
_diffrn_reflns_limit_h_max 12
_diffrn_reflns_limit_h_min -12
_diffrn_reflns_limit_k_max 7
_diffrn_reflns_limit_k_min -7
_diffrn_reflns_limit_l_max 12
_diffrn_reflns_limit_l_min -17
_diffrn_reflns_number 5604
_diffrn_reflns_theta_full 27.49
_diffrn_reflns_theta_max 27.49
_diffrn_standards_number 0
_exptl_absorpt_coefficient_mu 2.816
_exptl_absorpt_correction_T_max 0.495
_exptl_absorpt_correction_T_min 0.363
_exptl_absorpt_correction_type multi-scan
_exptl_absorpt_process_details 'REQAB (Rigaku, 1998)'
_exptl_crystal_colour blue
_exptl_crystal_density_diffrn 2.314
_exptl_crystal_description block
_exptl_crystal_F_000 564.00
_exptl_crystal_size_max 0.350
_exptl_crystal_size_mid 0.320
_exptl_crystal_size_min 0.250
_refine_diff_density_max 0.620
_refine_diff_density_min -1.190
_refine_ls_extinction_method none
_refine_ls_goodness_of_fit_ref 1.016
_refine_ls_hydrogen_treatment refxyz
_refine_ls_number_parameters 151
_refine_ls_number_reflns 1848
_refine_ls_number_restraints 35
_refine_ls_R_factor_gt 0.0389
_refine_ls_shift/su_max 0.000
_refine_ls_structure_factor_coef Fsqd
_refine_ls_weighting_details 'w = 1/[?^2^(Fo^2^)+(0.0123P)^2^+4.9376P] where P=(Fo^2^+2Fc^2^)/3'
_refine_ls_weighting_scheme calc
_refine_ls_wR_factor_ref 0.0983
_reflns_number_gt 1811
_reflns_number_total 1848
_reflns_threshold_expression F^2^>2.0s/(F^2^)
_cod_data_source_file ic400315g_si_005.cif
_cod_data_source_block Na2CuCO3
_cod_database_code 4334721

loop_
_symmetry_equiv_pos_site_id
_symmetry_equiv_pos_as_xyz
1 +X,+Y,+Z
2 1/2-X,1/2+Y,1/2-Z
3 -X,-Y,-Z
4 1/2+X,1/2-Y,1/2+Z

loop_
_atom_site_label
_atom_site_type_symbol
_atom_site_fract_x
_atom_site_fract_y
_atom_site_fract_z
_atom_site_U_iso_or_equiv
_atom_site_adp_type
_atom_site_occupancy
_atom_site_symmetry_multiplicity
_atom_site_calc_flag
Cu1 Cu -0.12288(4) 0.50961(7) 0.18037(3) 0.01444(14) Uani 1.0 4 d
Na1 Na 0.16470(14) 0.2366(3) 0.20141(10) 0.0203(3) Uani 1.0 4 d
Na2 Na 0.10635(15) 0.4775(3) 0.40184(10) 0.0205(3) Uani 1.0 4 d
O1 O 0.0645(3) 0.5820(5) 0.23381(16) 0.0172(5) Uani 1.0 4 d
O2 O -0.0325(3) 0.7619(5) 0.11288(17) 0.0213(6) Uani 1.0 4 d
O3 O 0.1811(3) 0.8594(5) 0.16805(18) 0.0207(6) Uani 1.0 4 d
O4 O -0.1868(3) 0.2789(5) 0.26558(18) 0.0228(6) Uani 1.0 4 d
O5 O 0.0124(3) 0.1542(5) 0.33190(18) 0.0196(6) Uani 1.0 4 d
O6 O -0.1909(3) 0.0256(5) 0.37870(16) 0.0151(5) Uani 1.0 4 d
O7 O -0.0297(3) 0.2316(5) 0.08225(19) 0.0257(6) Uani 1.0 4 d
O8 O 0.1304(3) 0.3980(5) 0.56799(19) 0.0264(6) Uani 1.0 4 d
O9 O 0.1799(3) 0.8446(5) 0.42051(18) 0.0244(6) Uani 1.0 4 d
C1 C 0.0770(4) 0.7404(6) 0.1716(3) 0.0144(6) Uani 1.0 4 d
C2 C -0.1180(4) 0.1528(6) 0.3244(2) 0.0138(6) Uani 1.0 4 d
H7A H -0.053(6) 0.080(3) 0.089(3) 0.034(13) Uiso 1.0 4 d
H7 H -0.007(5) 0.246(7) 0.0157(12) 0.028(12) Uiso 1.0 4 d
H8 H 0.137(5) 0.244(2) 0.579(4) 0.034(7) Uiso 1.0 4 d
H8A H 0.199(4) 0.460(7) 0.611(3) 0.038(7) Uiso 1.0 4 d
H9 H 0.184(5) 0.871(8) 0.4890(9) 0.035(7) Uiso 1.0 4 d
H9A H 0.114(4) 0.949(7) 0.396(3) 0.035(7) Uiso 1.0 4 d

loop_
_atom_site_aniso_label
_atom_site_aniso_U_11
_atom_site_aniso_U_22
_atom_site_aniso_U_33
_atom_site_aniso_U_12
_atom_site_aniso_U_13
_atom_site_aniso_U_23
Cu1 0.0105(2) 0.0162(3) 0.0164(2) -0.00138(15) -0.00373(14) 0.00366(14)
Na1 0.0187(7) 0.0181(8) 0.0242(7) 0.0006(6) -0.0013(5) -0.0017(6)
Na2 0.0209(7) 0.0210(8) 0.0195(7) -0.0012(6) -0.0001(5) -0.0000(6)
O1 0.0147(11) 0.0169(13) 0.0196(11) -0.0021(10) -0.0046(9) 0.0037(10)
O2 0.0152(11) 0.0270(15) 0.0211(12) -0.0039(11) -0.0076(9) 0.0082(11)
O3 0.0132(11) 0.0188(13) 0.0298(13) -0.0042(10) -0.0023(9) 0.0003(11)
O4 0.0127(11) 0.0281(15) 0.0272(12) -0.0011(11) -0.0045(9) 0.0142(11)
O5 0.0082(10) 0.0210(14) 0.0294(13) -0.0010(10) -0.0027(9) 0.0046(11)
O6 0.0120(10) 0.0164(12) 0.0166(11) -0.0033(10) -0.0032(8) 0.0031(9)
O7 0.0309(14) 0.0243(15) 0.0218(12) 0.0018(13) -0.0006(10) -0.0033(11)
O8 0.0279(14) 0.0248(15) 0.0262(13) 0.0064(12) -0.0047(10) 0.0027(11)
O9 0.0294(14) 0.0220(14) 0.0216(12) 0.0050(12) -0.0046(10) -0.0019(11)
C1 0.0120(14) 0.0143(16) 0.0167(14) -0.0004(13) -0.0021(11) -0.0019(12)
C2 0.0135(14) 0.0134(16) 0.0145(13) -0.0005(13) -0.0011(11) -0.0008(12)

loop_
_atom_type_symbol
_atom_type_description
_atom_type_scat_dispersion_real
_atom_type_scat_dispersion_imag
_atom_type_scat_source
C C 0.0033 0.0016
;
International Tables for Crystallography
(1992, Vol. C, Tables 4.2.6.8 and 6.1.1.4)
;
H H 0.0000 0.0000
;
International Tables for Crystallography
(1992, Vol. C, Table 6.1.1.4)
;
O O 0.0106 0.0060
;
International Tables for Crystallography
(1992, Vol. C, Tables 4.2.6.8 and 6.1.1.4)
;
Na Na 0.0362 0.0249
;
International Tables for Crystallography
(1992, Vol. C, Tables 4.2.6.8 and 6.1.1.4)
;
Cu Cu 0.3201 1.2651
;
International Tables for Crystallography
(1992, Vol. C, Tables 4.2.6.8 and 6.1.1.4)
;

loop_
_geom_angle_atom_site_label_1
_geom_angle_atom_site_label_2
_geom_angle_atom_site_label_3
_geom_angle
_geom_angle_publ_flag
_geom_angle_site_symmetry_1
_geom_angle_site_symmetry_3
O1 Cu1 O2 66.15(10) yes . .
O1 Cu1 O4 103.96(11) yes . .
O1 Cu1 O6 164.17(11) yes . 2_455
O2 Cu1 O4 169.36(11) yes . .
O2 Cu1 O6 100.31(10) yes . 2_455
O4 Cu1 O6 88.86(11) yes . 2_455
Na2 Na1 Na2 141.12(6) yes . 2_545
Na2 Na1 O1 48.94(7) yes . .
Na2 Na1 O3 129.32(9) yes . 1_545
Na2 Na1 O3 48.49(7) yes . 2_545
Na2 Na1 O5 47.37(8) yes . .
Na2 Na1 O7 115.47(9) yes . .
Na2 Na1 O9 127.97(10) yes . 2_545
Na2 Na1 O1 147.37(9) yes 2_545 .
Na2 Na1 O3 50.16(7) yes 2_545 1_545
Na2 Na1 O3 93.68(8) yes 2_545 2_545
Na2 Na1 O5 134.27(10) yes 2_545 .
Na2 Na1 O7 103.38(9) yes 2_545 .
Na2 Na1 O9 48.78(8) yes 2_545 2_545
O1 Na1 O3 159.62(11) yes . 1_545
O1 Na1 O3 80.35(10) yes . 2_545
O1 Na1 O5 77.31(10) yes . .
O1 Na1 O7 80.01(10) yes . .
O1 Na1 O9 99.17(11) yes . 2_545
O3 Na1 O3 113.81(11) yes 1_545 2_545
O3 Na1 O5 89.37(11) yes 1_545 .
O3 Na1 O7 84.98(11) yes 1_545 .
O3 Na1 O9 94.83(11) yes 1_545 2_545
O3 Na1 O5 83.60(10) yes 2_545 .
O3 Na1 O7 160.34(12) yes 2_545 .
O3 Na1 O9 92.83(10) yes 2_545 2_545
O5 Na1 O7 91.21(10) yes . .
O5 Na1 O9 175.33(12) yes . 2_545
O7 Na1 O9 91.18(11) yes . 2_545
Na1 Na2 Na1 71.88(5) yes . 2_555
Na1 Na2 Na2 146.90(6) yes . 3_566
Na1 Na2 O1 47.42(8) yes . .
Na1 Na2 O3 48.76(7) yes . 2_545
Na1 Na2 O5 48.74(7) yes . .
Na1 Na2 O8 137.26(10) yes . .
Na1 Na2 O8 118.58(9) yes . 3_566
Na1 Na2 O9 117.97(9) yes . .
Na1 Na2 Na2 140.29(7) yes 2_555 3_566
Na1 Na2 O1 61.92(7) yes 2_555 .
Na1 Na2 O3 48.46(8) yes 2_555 2_545
Na1 Na2 O5 120.58(9) yes 2_555 .
Na1 Na2 O8 120.12(10) yes 2_555 .
Na1 Na2 O8 127.12(10) yes 2_555 3_566
Na1 Na2 O9 49.46(8) yes 2_555 .
Na2 Na2 O1 129.76(8) yes 3_566 .
Na2 Na2 O3 150.76(9) yes 3_566 2_545
Na2 Na2 O5 98.82(8) yes 3_566 .
Na2 Na2 O8 45.34(8) yes 3_566 .
Na2 Na2 O8 42.58(7) yes 3_566 3_566
Na2 Na2 O9 91.44(8) yes 3_566 .
O1 Na2 O3 79.42(10) yes . 2_545
O1 Na2 O5 77.20(10) yes . .
O1 Na2 O8 174.79(12) yes . .
O1 Na2 O8 87.21(10) yes . 3_566
O1 Na2 O9 84.04(10) yes . .
O3 Na2 O5 84.91(10) yes 2_545 .
O3 Na2 O8 105.55(11) yes 2_545 .
O3 Na2 O8 166.15(11) yes 2_545 3_566
O3 Na2 O9 93.87(11) yes 2_545 .
O5 Na2 O8 104.55(12) yes . .
O5 Na2 O8 88.65(11) yes . 3_566
O5 Na2 O9 161.11(11) yes . .
O8 Na2 O8 87.92(11) yes . 3_566
O8 Na2 O9 93.96(11) yes . .
O8 Na2 O9 88.26(11) yes 3_566 .
Cu1 O1 Na1 96.22(11) yes . .
Cu1 O1 Na2 114.80(12) yes . .
Cu1 O1 C1 91.35(19) yes . .
Na1 O1 Na2 83.64(10) yes . .
Na1 O1 C1 119.3(2) yes . .
Na2 O1 C1 144.0(3) yes . .
Cu1 O2 C1 89.7(2) yes . .
Na1 O3 Na1 101.60(11) yes 1_565 2_555
Na1 O3 Na2 81.38(10) yes 1_565 2_555
Na1 O3 C1 120.1(3) yes 1_565 .
Na1 O3 Na2 82.75(9) yes 2_555 2_555
Na1 O3 C1 105.9(3) yes 2_555 .
Na2 O3 C1 153.3(3) yes 2_555 .
Cu1 O4 C2 130.0(3) yes . .
Na1 O5 Na2 83.90(10) yes . .
Na1 O5 C2 125.0(2) yes . .
Na2 O5 C2 114.2(3) yes . .
Cu1 O6 C2 107.48(19) yes 2_445 .
Na2 O8 Na2 92.08(11) yes . 3_566
Na1 O9 Na2 81.76(11) yes 2_555 .
O1 C1 O2 112.8(3) yes . .
O1 C1 O3 123.4(3) yes . .
O2 C1 O3 123.7(3) yes . .
O4 C2 O5 122.9(3) yes . .
O4 C2 O6 116.0(3) yes . .
O5 C2 O6 121.1(3) yes . .
Na1 O7 H7A 97(3) no . .
Na1 O7 H7 117(3) no . .
H7A O7 H7 104(4) no . .
Na2 O8 H8 111(3) no . .
Na2 O8 H8A 125(3) no . .
Na2 O8 H8 109(3) no 3_566 .
Na2 O8 H8A 114(3) no 3_566 .
H8 O8 H8A 105(4) no . .
Na1 O9 H9 137(3) no 2_555 .
Na1 O9 H9A 111(3) no 2_555 .
Na2 O9 H9 106(3) no . .
Na2 O9 H9A 114(3) no . .
H9 O9 H9A 104(4) no . .

loop_
_geom_bond_atom_site_label_1
_geom_bond_atom_site_label_2
_geom_bond_distance
_geom_bond_publ_flag
_geom_bond_site_symmetry_2
Cu1 O1 1.988(3) yes .
Cu1 O2 2.012(3) yes .
Cu1 O4 1.946(3) yes .
Cu1 O6 1.960(3) yes 2_455
Na1 Na2 3.195(2) yes .
Na1 Na2 3.105(2) yes 2_545
Na1 O1 2.367(3) yes .
Na1 O3 2.351(4) yes 1_545
Na1 O3 2.422(3) yes 2_545
Na1 O5 2.415(3) yes .
Na1 O7 2.461(3) yes .
Na1 O9 2.384(3) yes 2_545
Na2 Na2 3.464(2) yes 3_566
Na2 O1 2.424(3) yes .
Na2 O3 2.412(3) yes 2_545
Na2 O5 2.364(3) yes .
Na2 O8 2.345(3) yes .
Na2 O8 2.465(4) yes 3_566
Na2 O9 2.360(4) yes .
O1 C1 1.300(5) yes .
O2 C1 1.321(4) yes .
O3 C1 1.245(4) yes .
O4 C2 1.288(4) yes .
O5 C2 1.266(4) yes .
O6 C2 1.301(4) yes .
O7 H7A 0.96(2) no .
O7 H7 0.95(2) no .
O8 H8 0.955(15) no .
O8 H8A 0.95(4) no .
O9 H9 0.956(15) no .
O9 H9A 0.96(4) no .

loop_
_geom_contact_atom_site_label_1
_geom_contact_atom_site_label_2
_geom_contact_distance
_geom_contact_publ_flag
_geom_contact_site_symmetry_2
Cu1 O4 2.596(3) no 2_455
Cu1 O5 3.256(3) no .
Cu1 O7 2.365(3) no .
Cu1 O8 3.517(3) no 3_566
Na1 O4 3.557(3) no .
Na2 O4 3.569(3) no .
O1 C2 3.417(5) no .
O2 O4 3.242(4) no 2_455
O2 O7 3.260(5) no .
O2 O7 2.894(5) no 1_565
O2 O7 2.775(4) no 3_565
O2 C2 3.585(4) no 2_455
O4 O4 3.308(5) no 2_445
O4 O4 3.308(5) no 2_455
O4 O7 3.005(4) no .
O4 O8 3.059(4) no 3_566
O4 O8 3.379(4) no 4_454
O4 C2 3.188(5) no 2_455
O5 O9 2.750(4) no 1_545
O5 C1 3.424(5) no 1_545
O6 O7 3.306(4) no 2_445
O6 O8 2.743(4) no 3_556
O6 O9 2.877(4) no 3_566
O7 O8 3.388(4) no 4_454
O7 C1 3.386(5) no 1_545
O7 C1 3.482(5) no .
O7 C1 3.518(4) no 3_565
O7 C2 3.505(4) no .
O8 C2 3.118(5) no 3_566
O9 C1 3.600(4) no .
O9 C2 3.585(4) no 3_566
Cu1 H7A 2.99(3) no .
Cu1 H7 3.02(3) no .
Cu1 H7 3.36(3) no 3_565
Cu1 H8 3.09(4) no 4_454
Cu1 H8A 2.99(4) no 3_566
Cu1 H8A 3.46(4) no 4_454
Cu1 H9 3.27(3) no 4_464
Na1 H9A 3.25(4) no 1_545
Na2 H9A 3.22(4) no 1_545
O1 H8 3.45(5) no 3_566
O1 H8A 3.39(4) no 3_566
O1 H9A 3.19(4) no .
O2 H7A 1.976(19) no 1_565
O2 H7A 3.08(4) no 3_565
O2 H7 3.43(4) no .
O2 H7 3.25(4) no 1_565
O2 H7 1.83(2) no 3_565
O2 H8A 3.11(4) no 4_464
O2 H9 3.29(4) no 4_464
O3 H7A 2.83(5) no 1_565
O3 H7 3.07(3) no 3_565
O3 H9A 3.27(4) no .
O3 H9A 3.33(4) no 2_545
O4 H7A 3.05(4) no .
O4 H8 3.05(5) no 4_454
O4 H8A 2.33(4) no 3_566
O4 H8A 2.78(4) no 4_454
O4 H9 3.504(18) no 3_566
O5 H7A 3.42(4) no .
O5 H8 3.10(3) no 3_556
O5 H8A 3.23(4) no 3_566
O5 H9 3.20(4) no 1_545
O5 H9 3.17(3) no 3_566
O5 H9A 1.81(4) no 1_545
O6 H8 1.81(3) no 3_556
O6 H8A 2.97(4) no 3_556
O6 H8A 3.14(4) no 3_566
O6 H9 1.93(2) no 3_566
O6 H9A 3.00(4) no 1_545
O6 H9A 3.18(4) no 3_566
O7 H7A 3.15(4) no 3_555
O7 H7 3.23(4) no 3_555
O7 H7 3.48(4) no 3_565
O7 H8 3.24(5) no 4_454
O7 H8A 2.92(4) no 4_454
O8 H7A 3.08(5) no 4_555
O8 H9 3.44(5) no 1_545
O8 H9 3.13(5) no .
O8 H9 3.53(5) no 3_566
O8 H9A 3.23(4) no 3_566
O9 H7 3.32(5) no 2_555
O9 H8 3.31(4) no 1_565
O9 H8 3.12(5) no 3_566
O9 H8A 3.52(4) no .
C1 H7A 2.66(4) no 1_565
C1 H7 2.65(2) no 3_565
C1 H9A 3.35(4) no .
C2 H7A 3.36(4) no .
C2 H8 2.77(3) no 3_556
C2 H8A 2.65(4) no 3_566
C2 H8A 3.46(4) no 4_454
C2 H9 2.674(18) no 3_566
C2 H9A 2.73(4) no 1_545
H7A H7A 2.86(6) no 3_555
H7A H7 2.53(5) no 3_555
H7A H8 3.19(7) no 4_454
H7A H8A 2.45(7) no 4_454
H7 H7 3.04(6) no 3_555
H7 H7 3.13(6) no 3_565
H7 H8 3.59(7) no 4_454
H7 H8A 3.42(6) no 4_454
H7 H9 3.22(7) no 2_545
H8 H9 2.64(5) no 1_545
H8 H9 3.29(7) no 3_566
H8 H9A 3.10(6) no 1_545
H8 H9A 2.73(6) no 3_566
H8A H9 3.02(6) no .
H9 H9A 3.52(6) no 3_576

loop_
_geom_hbond_atom_site_label_D
_geom_hbond_atom_site_label_H
_geom_hbond_atom_site_label_A
_geom_hbond_site_symmetry_A
_geom_hbond_distance_DA
_geom_hbond_distance_DH
_geom_hbond_distance_HA
_geom_hbond_angle_DHA
_geom_hbond_publ_flag
O7 H7A O2 1_545 2.894(5) 0.956 1.98(2) 160(5) no
O7 H7 O2 3_565 2.775(4) 0.954 1.83(2) 173(4) no
O8 H8 O6 3_556 2.743(4) 0.955 1.814(15) 164(4) no
O9 H9 O6 3_566 2.877(4) 0.956 1.929(15) 171(4) no
O9 H9A O5 1_565 2.750(4) 0.956 1.81(4) 170(4) no

loop_
_geom_torsion_atom_site_label_1
_geom_torsion_atom_site_label_2
_geom_torsion_atom_site_label_3
_geom_torsion_atom_site_label_4
_geom_torsion
_geom_torsion_publ_flag
_geom_torsion_site_symmetry_1
_geom_torsion_site_symmetry_3
_geom_torsion_site_symmetry_4
O1 Cu1 O2 C1 -0.03(12) no . . .
O2 Cu1 O1 Na1 -119.60(12) no . . .
O2 Cu1 O1 Na2 154.56(16) no . . .
O2 Cu1 O1 C1 0.03(12) no . . .
O1 Cu1 O4 C2 -18.5(3) no . . .
O4 Cu1 O1 Na1 64.55(11) no . . .
O4 Cu1 O1 Na2 -21.30(15) no . . .
O4 Cu1 O1 C1 -175.83(13) no . . .
O2 Cu1 O6 C2 -90.55(16) no . 2_455 2_455
O6 Cu1 O2 C1 171.38(13) no 2_455 . .
O4 Cu1 O6 C2 84.01(16) no . 2_455 2_455
O6 Cu1 O4 C2 170.9(3) no 2_455 . .
Na2 Na1 Na2 Na1 55.81(10) no . 2_545 2_545
Na2 Na1 Na2 Na2 -114.46(11) no . 2_545 4_554
Na2 Na1 Na2 O1 5.03(10) no . 2_545 2_545
Na2 Na1 Na2 O3 106.26(11) no . 2_545 1_545
Na2 Na1 Na2 O5 57.66(13) no . 2_545 2_545
Na2 Na1 Na2 O8 -169.48(8) no . 2_545 2_545
Na2 Na1 Na2 O8 -56.74(14) no . 2_545 4_554
Na2 Na1 Na2 O9 -102.52(11) no . 2_545 2_545
Na2 Na1 Na2 Na1 66.18(10) no 2_545 . 2_555
Na2 Na1 Na2 Na2 -125.21(11) no 2_545 . 3_566
Na2 Na1 Na2 O1 134.35(11) no 2_545 . .
Na2 Na1 Na2 O3 16.06(9) no 2_545 . 2_545
Na2 Na1 Na2 O5 -111.70(11) no 2_545 . .
Na2 Na1 Na2 O8 -48.90(16) no 2_545 . .
Na2 Na1 Na2 O8 -170.80(8) no 2_545 . 3_566
Na2 Na1 Na2 O9 84.71(12) no 2_545 . .
Na2 Na1 O1 Cu1 -114.36(12) no . . .
Na2 Na1 O1 Na2 -0.00(4) no . . .
Na2 Na1 O1 C1 150.6(2) no . . .
O1 Na1 Na2 Na1 -68.17(9) no . . 2_555
O1 Na1 Na2 Na2 100.44(13) no . . 3_566
O1 Na1 Na2 O1 -0.00(8) no . . .
O1 Na1 Na2 O3 -118.29(10) no . . 2_545
O1 Na1 Na2 O5 113.95(10) no . . .
O1 Na1 Na2 O8 176.75(13) no . . .
O1 Na1 Na2 O8 54.85(10) no . . 3_566
O1 Na1 Na2 O9 -49.64(10) no . . .
Na2 Na1 O3 Na1 -48.13(13) no . 1_545 2_545
Na2 Na1 O3 Na2 -128.84(9) no . 1_545 2_545
Na2 Na1 O3 C1 68.1(2) no . 1_545 1_545
O3 Na1 Na2 Na1 138.52(11) no 1_545 . 2_555
O3 Na1 Na2 Na2 -52.88(16) no 1_545 . 3_566
O3 Na1 Na2 O1 -153.31(12) no 1_545 . .
O3 Na1 Na2 O3 88.39(11) no 1_545 . 2_545
O3 Na1 Na2 O5 -39.36(10) no 1_545 . .
O3 Na1 Na2 O8 23.44(16) no 1_545 . .
O3 Na1 Na2 O8 -98.47(11) no 1_545 . 3_566
O3 Na1 Na2 O9 157.05(10) no 1_545 . .
Na2 Na1 O3 Na1 -79.61(10) no . 2_545 2_555
Na2 Na1 O3 Na2 0.00(4) no . 2_545 .
Na2 Na1 O3 C1 154.2(2) no . 2_545 2_545
O3 Na1 Na2 Na1 50.13(9) no 2_545 . 2_555
O3 Na1 Na2 Na2 -141.27(14) no 2_545 . 3_566
O3 Na1 Na2 O1 118.29(11) no 2_545 . .
O3 Na1 Na2 O3 0.00(9) no 2_545 . 2_545
O3 Na1 Na2 O5 -127.76(11) no 2_545 . .
O3 Na1 Na2 O8 -64.95(13) no 2_545 . .
O3 Na1 Na2 O8 173.14(12) no 2_545 . 3_566
O3 Na1 Na2 O9 68.66(11) no 2_545 . .
Na2 Na1 O5 Na2 0.00(4) no . . .
Na2 Na1 O5 C2 115.4(3) no . . .
O5 Na1 Na2 Na1 177.88(10) no . . 2_555
O5 Na1 Na2 Na2 -13.51(12) no . . 3_566
O5 Na1 Na2 O1 -113.95(10) no . . .
O5 Na1 Na2 O3 127.76(10) no . . 2_545
O5 Na1 Na2 O5 0.00(8) no . . .
O5 Na1 Na2 O8 62.80(12) no . . .
O5 Na1 Na2 O8 -59.10(10) no . . 3_566
O5 Na1 Na2 O9 -163.59(11) no . . .
O7 Na1 Na2 Na1 -116.12(10) no . . 2_555
O7 Na1 Na2 Na2 52.49(15) no . . 3_566
O7 Na1 Na2 O1 -47.95(10) no . . .
O7 Na1 Na2 O3 -166.24(11) no . . 2_545
O7 Na1 Na2 O5 66.00(10) no . . .
O7 Na1 Na2 O8 128.80(12) no . . .
O7 Na1 Na2 O8 6.90(13) no . . 3_566
O7 Na1 Na2 O9 -97.59(11) no . . .
Na2 Na1 O9 Na2 128.99(9) no . 2_545 2_545
O9 Na1 Na2 Na1 -2.49(11) no 2_545 . 2_555
O9 Na1 Na2 Na2 166.12(11) no 2_545 . 3_566
O9 Na1 Na2 O1 65.68(11) no 2_545 . .
O9 Na1 Na2 O3 -52.62(11) no 2_545 . 2_545
O9 Na1 Na2 O5 179.63(12) no 2_545 . .
O9 Na1 Na2 O8 -117.57(13) no 2_545 . .
O9 Na1 Na2 O8 120.52(11) no 2_545 . 3_566
O9 Na1 Na2 O9 16.04(14) no 2_545 . .
Na2 Na1 O1 Cu1 121.99(14) no 2_545 . .
Na2 Na1 O1 Na2 -123.65(13) no 2_545 . .
Na2 Na1 O1 C1 26.9(3) no 2_545 . .
O1 Na1 Na2 Na1 145.60(15) no . 2_545 2_545
O1 Na1 Na2 Na2 -24.7(2) no . 2_545 4_554
O1 Na1 Na2 O1 94.82(15) no . 2_545 2_545
O1 Na1 Na2 O3 -163.95(16) no . 2_545 1_545
O1 Na1 Na2 O5 147.45(14) no . 2_545 2_545
O1 Na1 Na2 O8 -79.69(17) no . 2_545 2_545
O1 Na1 Na2 O8 33.05(18) no . 2_545 4_554
O1 Na1 Na2 O9 -12.72(15) no . 2_545 2_545
Na2 Na1 O3 Na1 80.71(9) no 2_545 1_545 2_545
Na2 Na1 O3 Na2 -0.00(4) no 2_545 1_545 2_545
Na2 Na1 O3 C1 -163.1(3) no 2_545 1_545 1_545
O3 Na1 Na2 Na1 -50.44(9) no 1_545 2_545 2_545
O3 Na1 Na2 Na2 139.28(12) no 1_545 2_545 4_554
O3 Na1 Na2 O1 -101.23(9) no 1_545 2_545 2_545
O3 Na1 Na2 O3 -0.00(8) no 1_545 2_545 1_545
O3 Na1 Na2 O5 -48.60(10) no 1_545 2_545 2_545
O3 Na1 Na2 O8 84.26(11) no 1_545 2_545 2_545
O3 Na1 Na2 O8 -163.00(12) no 1_545 2_545 4_554
O3 Na1 Na2 O9 151.23(10) no 1_545 2_545 2_545
Na2 Na1 O3 Na1 110.41(9) no 2_545 2_545 2_555
Na2 Na1 O3 Na2 -169.98(7) no 2_545 2_545 .
Na2 Na1 O3 C1 -15.83(16) no 2_545 2_545 2_545
O3 Na1 Na2 Na1 67.79(8) no 2_545 2_545 2_545
O3 Na1 Na2 Na2 -102.49(11) no 2_545 2_545 4_554
O3 Na1 Na2 O1 17.01(8) no 2_545 2_545 2_545
O3 Na1 Na2 O3 118.23(9) no 2_545 2_545 1_545
O3 Na1 Na2 O5 69.64(10) no 2_545 2_545 2_545
O3 Na1 Na2 O8 -157.50(9) no 2_545 2_545 2_545
O3 Na1 Na2 O8 -44.76(11) no 2_545 2_545 4_554
O3 Na1 Na2 O9 -90.54(9) no 2_545 2_545 2_545
Na2 Na1 O5 Na2 125.47(10) no 2_545 . .
Na2 Na1 O5 C2 -119.15(19) no 2_545 . .
O5 Na1 Na2 Na1 -16.85(11) no . 2_545 2_545
O5 Na1 Na2 Na2 172.87(10) no . 2_545 4_554
O5 Na1 Na2 O1 -67.64(11) no . 2_545 2_545
O5 Na1 Na2 O3 33.59(11) no . 2_545 1_545
O5 Na1 Na2 O5 -15.01(15) no . 2_545 2_545
O5 Na1 Na2 O8 117.85(12) no . 2_545 2_545
O5 Na1 Na2 O8 -129.41(12) no . 2_545 4_554
O5 Na1 Na2 O9 -175.18(12) no . 2_545 2_545
O7 Na1 Na2 Na1 -122.05(9) no . 2_545 2_545
O7 Na1 Na2 Na2 67.67(12) no . 2_545 4_554
O7 Na1 Na2 O1 -172.84(10) no . 2_545 2_545
O7 Na1 Na2 O3 -71.61(9) no . 2_545 1_545
O7 Na1 Na2 O5 -120.21(10) no . 2_545 2_545
O7 Na1 Na2 O8 12.65(12) no . 2_545 2_545
O7 Na1 Na2 O8 125.39(10) no . 2_545 4_554
O7 Na1 Na2 O9 79.62(9) no . 2_545 2_545
Na2 Na1 O9 Na2 -0.00(4) no 2_545 2_545 2_545
O9 Na1 Na2 Na1 158.33(10) no 2_545 2_545 2_545
O9 Na1 Na2 Na2 -11.95(11) no 2_545 2_545 4_554
O9 Na1 Na2 O1 107.54(10) no 2_545 2_545 2_545
O9 Na1 Na2 O3 -151.23(11) no 2_545 2_545 1_545
O9 Na1 Na2 O5 160.17(12) no 2_545 2_545 2_545
O9 Na1 Na2 O8 -66.97(11) no 2_545 2_545 2_545
O9 Na1 Na2 O8 45.78(11) no 2_545 2_545 4_554
O9 Na1 Na2 O9 -0.00(9) no 2_545 2_545 2_545
O1 Na1 O3 Na1 -124.6(3) no . 1_545 2_545
O1 Na1 O3 Na2 154.7(3) no . 1_545 2_545
O1 Na1 O3 C1 -8.4(5) no . 1_545 1_545
O3 Na1 O1 Cu1 -20.4(4) no 1_545 . .
O3 Na1 O1 Na2 93.9(3) no 1_545 . .
O3 Na1 O1 C1 -115.5(3) no 1_545 . .
O1 Na1 O3 Na1 -37.27(10) no . 2_545 2_555
O1 Na1 O3 Na2 42.34(9) no . 2_545 .
O1 Na1 O3 C1 -163.51(17) no . 2_545 2_545
O3 Na1 O1 Cu1 -156.33(11) no 2_545 . .
O3 Na1 O1 Na2 -41.98(8) no 2_545 . .
O3 Na1 O1 C1 108.60(17) no 2_545 . .
O1 Na1 O5 Na2 -44.94(8) no . . .
O1 Na1 O5 C2 70.4(2) no . . .
O5 Na1 O1 Cu1 -70.79(10) no . . .
O5 Na1 O1 Na2 43.57(8) no . . .
O5 Na1 O1 C1 -165.85(17) no . . .
O7 Na1 O1 Cu1 22.75(10) no . . .
O7 Na1 O1 Na2 137.10(10) no . . .
O7 Na1 O1 C1 -72.31(17) no . . .
O1 Na1 O9 Na2 173.09(9) no . 2_545 2_545
O9 Na1 O1 Cu1 112.33(11) no 2_545 . .
O9 Na1 O1 Na2 -133.31(9) no 2_545 . .
O9 Na1 O1 C1 17.27(18) no 2_545 . .
O3 Na1 O3 Na1 158.09(10) no 1_545 2_545 2_555
O3 Na1 O3 Na2 -122.30(10) no 1_545 2_545 .
O3 Na1 O3 C1 31.86(19) no 1_545 2_545 2_545
O3 Na1 O3 Na1 6.77(13) no 2_545 1_545 2_545
O3 Na1 O3 Na2 -73.94(11) no 2_545 1_545 2_545
O3 Na1 O3 C1 122.99(17) no 2_545 1_545 1_545
O3 Na1 O5 Na2 150.61(9) no 1_545 . .
O3 Na1 O5 C2 -94.0(2) no 1_545 . .
O5 Na1 O3 Na1 -75.95(10) no . 1_545 2_545
O5 Na1 O3 Na2 -156.66(9) no . 1_545 2_545
O5 Na1 O3 C1 40.27(19) no . 1_545 1_545
O7 Na1 O3 Na1 -167.22(11) no . 1_545 2_545
O7 Na1 O3 Na2 112.07(9) no . 1_545 2_545
O7 Na1 O3 C1 -51.00(19) no . 1_545 1_545
O3 Na1 O9 Na2 -21.77(9) no 1_545 2_545 2_545
O9 Na1 O3 Na1 102.02(10) no 2_545 1_545 2_545
O9 Na1 O3 Na2 21.31(9) no 2_545 1_545 2_545
O9 Na1 O3 C1 -141.77(18) no 2_545 1_545 1_545
O3 Na1 O5 Na2 36.57(9) no 2_545 . .
O3 Na1 O5 C2 151.9(3) no 2_545 . .
O5 Na1 O3 Na1 -115.44(11) no . 2_545 2_555
O5 Na1 O3 Na2 -35.83(9) no . 2_545 .
O5 Na1 O3 C1 118.33(17) no . 2_545 2_545
O3 Na1 O9 Na2 92.42(10) no 2_545 2_545 2_545
O9 Na1 O3 Na1 61.55(11) no 2_545 2_545 2_555
O9 Na1 O3 Na2 141.16(10) no 2_545 2_545 .
O9 Na1 O3 C1 -64.68(17) no 2_545 2_545 2_545
O7 Na1 O5 Na2 -124.42(10) no . . .
O7 Na1 O5 C2 -9.0(3) no . . .
O7 Na1 O9 Na2 -106.83(10) no . 2_545 2_545
Na1 Na2 Na2 Na1 180(145166) no . 3_566 3_566
Na1 Na2 Na2 Na1 17.09(17) no . 3_566 4_455
Na1 Na2 Na2 O1 109.59(12) no . 3_566 3_566
Na1 Na2 Na2 O3 -74.40(18) no . 3_566 4_465
Na1 Na2 Na2 O5 -169.76(10) no . 3_566 3_566
Na1 Na2 Na2 O8 -67.99(11) no . 3_566 3_566
Na1 Na2 Na2 O8 112.01(12) no . 3_566 .
Na1 Na2 Na2 O9 26.15(12) no . 3_566 3_566
Na1 Na2 O1 Cu1 93.93(14) no . . .
Na1 Na2 O1 Na1 -0.00(4) no . . .
Na1 Na2 O1 C1 -133.1(3) no . . .
Na1 Na2 O3 Na1 102.96(10) no . 2_545 2_555
Na1 Na2 O3 Na1 0.00(4) no . 2_545 .
Na1 Na2 O3 C1 -111.1(5) no . 2_545 2_545
Na1 Na2 O5 Na1 0.00(4) no . . .
Na1 Na2 O5 C2 -125.7(2) no . . .
Na1 Na2 O8 Na2 -131.76(11) no . . 3_566
Na1 Na2 O8 Na2 144.79(8) no . 3_566 3_566
Na1 Na2 O9 Na1 -23.42(10) no . . 2_555
Na1 Na2 Na2 Na1 -17.09(16) no 2_555 3_566 3_566
Na1 Na2 Na2 Na1 -180(157827) no 2_555 3_566 4_455
Na1 Na2 Na2 O1 -87.50(12) no 2_555 3_566 3_566
Na1 Na2 Na2 O3 88.50(15) no 2_555 3_566 4_465
Na1 Na2 Na2 O5 -6.86(11) no 2_555 3_566 3_566
Na1 Na2 Na2 O8 94.91(10) no 2_555 3_566 3_566
Na1 Na2 Na2 O8 -85.09(10) no 2_555 3_566 .
Na1 Na2 Na2 O9 -170.94(8) no 2_555 3_566 3_566
Na1 Na2 O1 Cu1 -175.41(15) no 2_555 . .
Na1 Na2 O1 Na1 90.66(7) no 2_555 . .
Na1 Na2 O1 C1 -42.5(3) no 2_555 . .
Na1 Na2 O3 Na1 -0.00(4) no 2_555 2_545 2_555
Na1 Na2 O3 Na1 -102.96(9) no 2_555 2_545 .
Na1 Na2 O3 C1 145.9(5) no 2_555 2_545 2_545
Na1 Na2 O5 Na1 -2.34(11) no 2_555 . .
Na1 Na2 O5 C2 -128.08(15) no 2_555 . .
Na1 Na2 O8 Na2 132.62(8) no 2_555 . 3_566
Na1 Na2 O8 Na2 -127.04(9) no 2_555 3_566 3_566
Na1 Na2 O9 Na1 -0.00(4) no 2_555 . 2_555
Na2 Na2 O1 Cu1 -41.74(18) no 3_566 . .
Na2 Na2 O1 Na1 -135.68(9) no 3_566 . .
Na2 Na2 O1 C1 91.2(3) no 3_566 . .
O1 Na2 Na2 Na1 -109.59(13) no . 3_566 3_566
O1 Na2 Na2 Na1 87.50(14) no . 3_566 4_455
O1 Na2 Na2 O1 180(219512) no . 3_566 3_566
O1 Na2 Na2 O3 -4.0(2) no . 3_566 4_465
O1 Na2 Na2 O5 -99.35(12) no . 3_566 3_566
O1 Na2 Na2 O8 2.42(11) no . 3_566 3_566
O1 Na2 Na2 O8 -177.58(13) no . 3_566 .
O1 Na2 Na2 O9 96.56(12) no . 3_566 3_566
Na2 Na2 O3 Na1 -121.44(17) no 3_566 2_545 2_555
Na2 Na2 O3 Na1 135.61(15) no 3_566 2_545 .
Na2 Na2 O3 C1 24.5(6) no 3_566 2_545 2_545
O3 Na2 Na2 Na1 74.4(3) no 2_545 3_566 3_566
O3 Na2 Na2 Na1 -88.5(2) no 2_545 3_566 4_455
O3 Na2 Na2 O1 4.0(3) no 2_545 3_566 3_566
O3 Na2 Na2 O3 -180(199338) no 2_545 3_566 4_465
O3 Na2 Na2 O5 84.64(19) no 2_545 3_566 3_566
O3 Na2 Na2 O8 -173.6(2) no 2_545 3_566 3_566
O3 Na2 Na2 O8 6.41(18) no 2_545 3_566 .
O3 Na2 Na2 O9 -79.45(19) no 2_545 3_566 3_566
Na2 Na2 O5 Na1 172.58(6) no 3_566 . .
Na2 Na2 O5 C2 46.84(17) no 3_566 . .
O5 Na2 Na2 Na1 169.76(11) no . 3_566 3_566
O5 Na2 Na2 Na1 6.86(12) no . 3_566 4_455
O5 Na2 Na2 O1 99.35(10) no . 3_566 3_566
O5 Na2 Na2 O3 -84.64(15) no . 3_566 4_465
O5 Na2 Na2 O5 180(196357) no . 3_566 3_566
O5 Na2 Na2 O8 -78.23(8) no . 3_566 3_566
O5 Na2 Na2 O8 101.77(9) no . 3_566 .
O5 Na2 Na2 O9 15.91(9) no . 3_566 3_566
Na2 Na2 O8 Na2 0.00(4) no 3_566 . 3_566
O8 Na2 Na2 Na1 67.99(15) no . 3_566 3_566
O8 Na2 Na2 Na1 -94.91(14) no . 3_566 4_455
O8 Na2 Na2 O1 -2.42(13) no . 3_566 3_566
O8 Na2 Na2 O3 173.59(18) no . 3_566 4_465
O8 Na2 Na2 O5 78.23(12) no . 3_566 3_566
O8 Na2 Na2 O8 180(110960) no . 3_566 3_566
O8 Na2 Na2 O8 0.00(11) no . 3_566 .
O8 Na2 Na2 O9 -85.86(12) no . 3_566 3_566
Na2 Na2 O8 Na2 -0.00(4) no 3_566 3_566 3_566
O8 Na2 Na2 Na1 -112.01(15) no 3_566 3_566 3_566
O8 Na2 Na2 Na1 85.09(14) no 3_566 3_566 4_455
O8 Na2 Na2 O1 177.58(15) no 3_566 3_566 3_566
O8 Na2 Na2 O3 -6.41(16) no 3_566 3_566 4_465
O8 Na2 Na2 O5 -101.77(12) no 3_566 3_566 3_566
O8 Na2 Na2 O8 -0.00(11) no 3_566 3_566 3_566
O8 Na2 Na2 O8 180(110960) no 3_566 3_566 .
O8 Na2 Na2 O9 94.14(12) no 3_566 3_566 3_566
Na2 Na2 O9 Na1 172.40(7) no 3_566 . 2_555
O9 Na2 Na2 Na1 -26.15(13) no . 3_566 3_566
O9 Na2 Na2 Na1 170.94(10) no . 3_566 4_455
O9 Na2 Na2 O1 -96.56(10) no . 3_566 3_566
O9 Na2 Na2 O3 79.45(15) no . 3_566 4_465
O9 Na2 Na2 O5 -15.91(9) no . 3_566 3_566
O9 Na2 Na2 O8 85.86(9) no . 3_566 3_566
O9 Na2 Na2 O8 -94.14(9) no . 3_566 .
O9 Na2 Na2 O9 -180(205358) no . 3_566 3_566
O1 Na2 O3 Na1 61.69(9) no . 2_545 2_555
O1 Na2 O3 Na1 -41.27(9) no . 2_545 .
O1 Na2 O3 C1 -152.4(4) no . 2_545 2_545
O3 Na2 O1 Cu1 136.27(14) no 2_545 . .
O3 Na2 O1 Na1 42.34(9) no 2_545 . .
O3 Na2 O1 C1 -90.8(3) no 2_545 . .
O1 Na2 O5 Na1 43.64(8) no . . .
O1 Na2 O5 C2 -82.10(17) no . . .
O5 Na2 O1 Cu1 49.15(13) no . . .
O5 Na2 O1 Na1 -44.79(8) no . . .
O5 Na2 O1 C1 -177.9(3) no . . .
O1 Na2 O8 Na2 -178.14(11) no . 3_566 3_566
O8 Na2 O1 Cu1 -40.10(14) no 3_566 . .
O8 Na2 O1 Na1 -134.04(10) no 3_566 . .
O8 Na2 O1 C1 92.8(3) no 3_566 . .
O1 Na2 O9 Na1 -57.76(8) no . . 2_555
O9 Na2 O1 Cu1 -128.65(14) no . . .
O9 Na2 O1 Na1 137.42(10) no . . .
O9 Na2 O1 C1 4.3(3) no . . .
O3 Na2 O5 Na1 -36.64(9) no 2_545 . .
O3 Na2 O5 C2 -162.38(17) no 2_545 . .
O5 Na2 O3 Na1 139.59(9) no . 2_545 2_555
O5 Na2 O3 Na1 36.63(9) no . 2_545 .
O5 Na2 O3 C1 -74.5(4) no . 2_545 2_545
O3 Na2 O8 Na2 -176.75(10) no 2_545 . 3_566
O8 Na2 O3 Na1 -116.71(11) no . 2_545 2_555
O8 Na2 O3 Na1 140.34(11) no . 2_545 .
O8 Na2 O3 C1 29.2(5) no . 2_545 2_545
O3 Na2 O9 Na1 21.17(9) no 2_545 . 2_555
O9 Na2 O3 Na1 -21.51(9) no . 2_545 2_555
O9 Na2 O3 Na1 -124.46(9) no . 2_545 .
O9 Na2 O3 C1 124.4(4) no . 2_545 2_545
O5 Na2 O8 Na2 -88.07(11) no . . 3_566
O8 Na2 O5 Na1 -141.41(10) no . . .
O8 Na2 O5 C2 92.85(18) no . . .
O5 Na2 O8 Na2 104.61(11) no . 3_566 3_566
O8 Na2 O5 Na1 131.08(9) no 3_566 . .
O8 Na2 O5 C2 5.34(17) no 3_566 . .
O8 Na2 O8 Na2 0.00(12) no . 3_566 3_566
O8 Na2 O8 Na2 0.00(11) no 3_566 . 3_566
O8 Na2 O9 Na1 127.07(10) no . . 2_555
O9 Na2 O8 Na2 88.11(11) no . . 3_566
O8 Na2 O9 Na1 -145.13(9) no 3_566 . 2_555
O9 Na2 O8 Na2 -94.02(11) no . 3_566 3_566
Cu1 O1 C1 O2 -0.0(3) no . . .
Cu1 O1 C1 O3 179.7(3) no . . .
Na1 O1 C1 O2 97.9(3) no . . .
Na1 O1 C1 O3 -82.4(4) no . . .
Na2 O1 C1 O2 -138.4(3) no . . .
Na2 O1 C1 O3 41.4(6) no . . .
Cu1 O2 C1 O1 0.0(3) no . . .
Cu1 O2 C1 O3 -179.7(3) no . . .
Na1 O3 C1 O1 -115.6(3) no 1_565 . .
Na1 O3 C1 O2 64.1(4) no 1_565 . .
Na1 O3 C1 O1 -1.7(4) no 2_555 . .
Na1 O3 C1 O2 178.1(3) no 2_555 . .
Na2 O3 C1 O1 104.2(5) no 2_555 . .
Na2 O3 C1 O2 -76.1(7) no 2_555 . .
Cu1 O4 C2 O5 -4.0(5) no . . .
Cu1 O4 C2 O6 174.15(19) no . . .
Na1 O5 C2 O4 -31.3(5) no . . .
Na1 O5 C2 O6 150.7(2) no . . .
Na2 O5 C2 O4 68.7(4) no . . .
Na2 O5 C2 O6 -109.4(3) no . . .
Cu1 O6 C2 O4 18.0(4) no 2_445 . .
Cu1 O6 C2 O5 -163.8(3) no 2_445 . .
